data_7017201
loop_
_publ_author_name
'De, Prinaka'
'Maji, Somnath'
'Dutta Chowdhury, Abhishek'
'Mobin, Shaikh M.'
'Kumar Mondal, Tapan'
'Paretzki, Alexa'
'Lahiri, Goutam Kumar'

_publ_section_title
;
 Ruthenium nitrosyl complexes with 1,4,7-trithiacyclononane and
 2,2'-bipyridine (bpy) or 2-phenylazopyridine (pap) coligands. Electronic
 structure and reactivity aspects.
;
_journal_issue 46
_journal_name_full 'Dalton transactions (Cambridge, England : 2003)'
_journal_page_first 12527
_journal_page_last 12539
_journal_paper_doi 10.1039/c1dt10761e
_journal_volume 40
_journal_year 2011
_chemical_formula_sum 'C16 H20 Cl3 N3 O13.5 Ru S3'
_chemical_formula_weight 773.95
_chemical_name_systematic
;
?
;
_space_group_IT_number 14
_symmetry_cell_setting monoclinic
_symmetry_space_group_name_Hall '-P 2yn'
_symmetry_space_group_name_H-M 'P 1 21/n 1'
_atom_sites_solution_hydrogens geom
_atom_sites_solution_primary direct
_atom_sites_solution_secondary difmap
_audit_creation_method SHELXL-97
_cell_angle_alpha 90.00
_cell_angle_beta 116.828(6)
_cell_angle_gamma 90.00
_cell_formula_units_Z 4
_cell_length_a 16.7231(7)
_cell_length_b 10.3071(3)
_cell_length_c 17.4570(9)
_cell_measurement_reflns_used 8128
_cell_measurement_temperature 150(2)
_cell_measurement_theta_max 32.6884
_cell_measurement_theta_min 3.2721
_cell_volume 2685.1(2)
_computing_cell_refinement 'CrysAlis RED, Oxford Diffraction Ltd.,'
_computing_data_collection 'CrysAlis CCD, Oxford Diffraction Ltd.,'
_computing_data_reduction 'CrysAlis RED, Oxford Diffraction Ltd.,'
_computing_molecular_graphics Ortep3
_computing_publication_material Shelx97
_computing_structure_refinement 'SHELXL-97 (Sheldrick, 1997)'
_computing_structure_solution 'SHELXS-97 (Sheldrick, 1997)'
_diffrn_ambient_temperature 150(2)
_diffrn_detector_area_resol_mean 15.9948
_diffrn_measured_fraction_theta_full 0.998
_diffrn_measured_fraction_theta_max 0.998
_diffrn_measurement_device_type 'OXFORD DIFFRACTION XCALIBUR-S'
_diffrn_measurement_method \w/q-scan
_diffrn_radiation_monochromator graphite
_diffrn_radiation_source 'Enhance (Mo) X-ray Source'
_diffrn_radiation_type MoK\a
_diffrn_radiation_wavelength 0.71073
_diffrn_reflns_av_R_equivalents 0.0471
_diffrn_reflns_av_sigmaI/netI 0.0552
_diffrn_reflns_limit_h_max 19
_diffrn_reflns_limit_h_min -19
_diffrn_reflns_limit_k_max 12
_diffrn_reflns_limit_k_min -11
_diffrn_reflns_limit_l_max 20
_diffrn_reflns_limit_l_min -20
_diffrn_reflns_number 19946
_diffrn_reflns_theta_full 25.00
_diffrn_reflns_theta_max 25.00
_diffrn_reflns_theta_min 3.28
_exptl_absorpt_coefficient_mu 1.186
_exptl_absorpt_correction_T_max 0.8148
_exptl_absorpt_correction_T_min 0.7324
_exptl_absorpt_correction_type multi-scan
_exptl_absorpt_process_details
;
CrysAlis RED, Oxford Diffraction Ltd.,
Version 1.171.31.7 (release 18-10-2006 CrysAlis171 .NET)
(compiled Oct 18 2006,16:28:17)
Empirical absorption correction using spherical harmonics,
implemented in SCALE3 ABSPACK scaling algorithm.
;
_exptl_crystal_colour yellow
_exptl_crystal_density_diffrn 1.915
_exptl_crystal_density_method 'not measured'
_exptl_crystal_description block
_exptl_crystal_F_000 1552
_exptl_crystal_size_max 0.28
_exptl_crystal_size_mid 0.24
_exptl_crystal_size_min 0.18
_refine_diff_density_max 1.261
_refine_diff_density_min -1.069
_refine_diff_density_rms 0.115
_refine_ls_extinction_method none
_refine_ls_goodness_of_fit_ref 1.037
_refine_ls_hydrogen_treatment riding
_refine_ls_matrix_type full
_refine_ls_number_parameters 361
_refine_ls_number_reflns 4730
_refine_ls_number_restraints 0
_refine_ls_restrained_S_all 1.037
_refine_ls_R_factor_all 0.0596
_refine_ls_R_factor_gt 0.0429
_refine_ls_shift/su_max 0.001
_refine_ls_shift/su_mean 0.000
_refine_ls_structure_factor_coef Fsqd
_refine_ls_weighting_details 'calc w=1/[\s^2^(Fo^2^)+(0.0710P)^2^+0.0000P] where P=(Fo^2^+2Fc^2^)/3'
_refine_ls_weighting_scheme calc
_refine_ls_wR_factor_gt 0.1159
_refine_ls_wR_factor_ref 0.1202
_reflns_number_gt 3506
_reflns_number_total 4730
_reflns_threshold_expression >2sigma(I)
_cod_data_source_file c1dt10761e.txt
_cod_data_source_block 33+
_cod_depositor_comments
;
The following automatic conversions were performed:

'_symmetry_cell_setting' value 'Monoclinic' changed to 'monoclinic'
according to /home/saulius/struct/CIF-dictionaries/cif_core.dic
dictionary named 'cif_core.dic' version 2.4.1 from 2010-06-29.

Automatic conversion script
Id: cif_fix_values 1715 2011-07-08 13:25:40Z adriana 
;
_cod_original_cell_volume 2685.13(19)
_cod_original_sg_symbol_H-M 'P 21/n'
_cod_original_formula_sum 'C16 H20 Cl3 N3 O13.50 Ru S3'
_cod_database_code 7017201

loop_
_symmetry_equiv_pos_as_xyz
'x, y, z'
'-x+1/2, y+1/2, -z+1/2'
'-x, -y, -z'
'x-1/2, -y-1/2, z-1/2'

loop_
_atom_site_label
_atom_site_type_symbol
_atom_site_fract_x
_atom_site_fract_y
_atom_site_fract_z
_atom_site_U_iso_or_equiv
_atom_site_adp_type
_atom_site_occupancy
_atom_site_symmetry_multiplicity
_atom_site_calc_flag
_atom_site_refinement_flags
Ru1 Ru 0.22957(3) 0.21478(4) 0.95806(3) 0.01850(14) Uani 1 1 d .
S1 S 0.30685(9) 0.01953(12) 1.02150(9) 0.0247(3) Uani 1 1 d .
S2 S 0.11986(9) 0.15004(12) 1.00123(9) 0.0248(3) Uani 1 1 d .
S3 S 0.30819(9) 0.31095(12) 1.09742(8) 0.0245(3) Uani 1 1 d .
N1 N 0.3300(3) 0.3010(4) 0.9361(3) 0.0206(9) Uani 1 1 d .
N2 N 0.1736(3) 0.3962(4) 0.9123(3) 0.0208(9) Uani 1 1 d .
N3 N 0.1769(3) 0.1384(4) 0.8567(3) 0.0245(10) Uani 1 1 d .
O1 O 0.1462(3) 0.0844(4) 0.7938(3) 0.0433(11) Uani 1 1 d .
C1 C 0.4058(3) 0.2417(5) 0.9444(4) 0.0277(13) Uani 1 1 d .
H1 H 0.4163 0.1538 0.9627 0.033 Uiso 1 1 calc R
C2 C 0.4674(4) 0.3052(6) 0.9270(4) 0.0338(14) Uani 1 1 d .
H2 H 0.5198 0.2617 0.9324 0.041 Uiso 1 1 calc R
C3 C 0.4528(4) 0.4337(6) 0.9014(4) 0.0330(14) Uani 1 1 d .
H3 H 0.4952 0.4796 0.8895 0.040 Uiso 1 1 calc R
C4 C 0.3751(4) 0.4947(5) 0.8931(3) 0.0279(12) Uani 1 1 d .
H4 H 0.3640 0.5829 0.8756 0.033 Uiso 1 1 calc R
C5 C 0.3147(3) 0.4269(5) 0.9104(3) 0.0226(11) Uani 1 1 d .
C6 C 0.2290(3) 0.4802(5) 0.8981(3) 0.0221(11) Uani 1 1 d .
C7 C 0.2002(4) 0.6049(5) 0.8684(4) 0.0312(13) Uani 1 1 d .
H7 H 0.2390 0.6641 0.8599 0.037 Uiso 1 1 calc R
C8 C 0.1139(4) 0.6419(5) 0.8513(4) 0.0339(14) Uani 1 1 d .
H8 H 0.0935 0.7271 0.8314 0.041 Uiso 1 1 calc R
C9 C 0.0581(4) 0.5556(5) 0.8631(4) 0.0303(13) Uani 1 1 d .
H9 H -0.0015 0.5797 0.8502 0.036 Uiso 1 1 calc R
C10 C 0.0897(3) 0.4332(5) 0.8941(3) 0.0274(12) Uani 1 1 d .
H10 H 0.0513 0.3735 0.9028 0.033 Uiso 1 1 calc R
C11 C 0.2159(4) -0.0762(5) 1.0210(4) 0.0298(13) Uani 1 1 d .
H11A H 0.1766 -0.1042 0.9614 0.036 Uiso 1 1 calc R
H11B H 0.2411 -0.1552 1.0559 0.036 Uiso 1 1 calc R
C12 C 0.1593(4) -0.0052(5) 1.0556(4) 0.0304(13) Uani 1 1 d .
H12A H 0.1953 0.0099 1.1179 0.036 Uiso 1 1 calc R
H12B H 0.1072 -0.0596 1.0472 0.036 Uiso 1 1 calc R
C13 C 0.1418(4) 0.2619(5) 1.0885(4) 0.0281(12) Uani 1 1 d .
H13A H 0.1173 0.3479 1.0638 0.034 Uiso 1 1 calc R
H13B H 0.1092 0.2316 1.1203 0.034 Uiso 1 1 calc R
C14 C 0.2394(4) 0.2780(5) 1.1511(3) 0.0295(13) Uani 1 1 d .
H14A H 0.2610 0.1979 1.1856 0.035 Uiso 1 1 calc R
H14B H 0.2457 0.3503 1.1907 0.035 Uiso 1 1 calc R
C15 C 0.4006(4) 0.1982(5) 1.1490(4) 0.0318(14) Uani 1 1 d .
H15A H 0.4447 0.2135 1.1268 0.038 Uiso 1 1 calc R
H15B H 0.4306 0.2163 1.2114 0.038 Uiso 1 1 calc R
C16 C 0.3728(4) 0.0572(5) 1.1354(4) 0.0331(14) Uani 1 1 d .
H16A H 0.3370 0.0374 1.1662 0.040 Uiso 1 1 calc R
H16B H 0.4270 0.0018 1.1598 0.040 Uiso 1 1 calc R
Cl1 Cl 0.13138(10) 0.40333(14) 0.66074(9) 0.0358(4) Uani 1 1 d .
Cl2 Cl 0.45737(9) 0.52762(15) 0.29866(11) 0.0416(4) Uani 1 1 d .
Cl3 Cl 0.14698(8) -0.36698(12) 1.11523(8) 0.0251(3) Uani 1 1 d .
O10 O 0.1986(3) -0.2535(4) 1.1551(3) 0.0416(11) Uani 1 1 d .
O11 O 0.1236(5) 0.3444(7) 0.7273(3) 0.118(3) Uani 1 1 d .
O12 O 0.1382(3) -0.4460(4) 1.1793(3) 0.0357(10) Uani 1 1 d .
O13 O 0.1920(2) -0.4393(4) 1.0760(2) 0.0317(9) Uani 1 1 d .
O22 O 0.1383(9) 0.3180(7) 0.6062(6) 0.190(6) Uani 1 1 d .
O33 O 0.0440(4) 0.4558(7) 0.6019(5) 0.123(3) Uani 1 1 d .
O44 O 0.1880(4) 0.5087(7) 0.6831(4) 0.106(3) Uani 1 1 d .
O55 O 0.4785(3) 0.3898(5) 0.3019(4) 0.0709(17) Uani 1 1 d .
O66 O 0.3649(2) 0.5425(4) 0.2699(3) 0.0417(11) Uani 1 1 d .
O77 O 0.4866(4) 0.5928(6) 0.2462(4) 0.0845(19) Uani 1 1 d .
O88 O 0.5056(3) 0.5779(4) 0.3838(3) 0.0512(13) Uani 1 1 d .
O99 O 0.0606(3) -0.3296(5) 1.0503(3) 0.0494(12) Uani 1 1 d .
O101 O 0.6494(4) 0.3243(7) 0.9148(5) 0.033(2) Uani 0.50 1 d P

loop_
_atom_site_aniso_label
_atom_site_aniso_U_11
_atom_site_aniso_U_22
_atom_site_aniso_U_33
_atom_site_aniso_U_23
_atom_site_aniso_U_13
_atom_site_aniso_U_12
Ru1 0.0196(2) 0.0211(2) 0.0160(2) -0.00059(17) 0.00915(18) 0.00186(17)
S1 0.0274(7) 0.0227(7) 0.0255(8) -0.0010(5) 0.0134(6) 0.0052(5)
S2 0.0276(7) 0.0222(7) 0.0305(8) 0.0028(6) 0.0184(6) 0.0032(5)
S3 0.0274(7) 0.0247(7) 0.0186(7) -0.0024(5) 0.0078(6) 0.0047(5)
N1 0.018(2) 0.026(2) 0.019(2) -0.0034(18) 0.0097(19) 0.0008(18)
N2 0.023(2) 0.026(2) 0.016(2) 0.0024(18) 0.0103(19) 0.0042(18)
N3 0.021(2) 0.031(2) 0.021(3) -0.004(2) 0.010(2) -0.0012(19)
O1 0.035(2) 0.065(3) 0.030(3) -0.017(2) 0.015(2) -0.008(2)
C1 0.025(3) 0.028(3) 0.033(3) -0.005(2) 0.016(3) 0.002(2)
C2 0.023(3) 0.041(3) 0.042(4) -0.004(3) 0.019(3) -0.002(2)
C3 0.027(3) 0.048(4) 0.029(3) -0.007(3) 0.017(3) -0.012(3)
C4 0.032(3) 0.029(3) 0.024(3) 0.002(2) 0.014(3) -0.002(2)
C5 0.023(3) 0.027(3) 0.014(3) -0.003(2) 0.006(2) -0.003(2)
C6 0.024(3) 0.025(3) 0.016(3) 0.000(2) 0.009(2) 0.001(2)
C7 0.034(3) 0.027(3) 0.027(3) 0.001(2) 0.009(3) -0.001(2)
C8 0.040(3) 0.025(3) 0.031(3) 0.007(2) 0.012(3) 0.011(3)
C9 0.030(3) 0.030(3) 0.031(3) 0.003(2) 0.013(3) 0.011(2)
C10 0.024(3) 0.040(3) 0.020(3) 0.002(2) 0.011(2) 0.004(2)
C11 0.037(3) 0.022(3) 0.037(4) -0.002(2) 0.023(3) 0.000(2)
C12 0.038(3) 0.022(3) 0.036(4) 0.005(2) 0.022(3) 0.004(2)
C13 0.042(3) 0.020(3) 0.035(3) 0.004(2) 0.028(3) 0.006(2)
C14 0.047(3) 0.026(3) 0.025(3) 0.004(2) 0.024(3) 0.008(3)
C15 0.024(3) 0.036(3) 0.025(3) -0.004(2) 0.002(3) 0.008(2)
C16 0.033(3) 0.032(3) 0.027(3) 0.003(2) 0.007(3) 0.009(3)
Cl1 0.0439(9) 0.0354(8) 0.0332(8) -0.0046(6) 0.0219(7) -0.0075(7)
Cl2 0.0294(8) 0.0498(10) 0.0513(10) -0.0231(8) 0.0233(8) -0.0115(7)
Cl3 0.0282(7) 0.0273(7) 0.0222(7) 0.0019(5) 0.0136(6) 0.0045(5)
O10 0.068(3) 0.027(2) 0.034(2) -0.0027(17) 0.026(2) -0.0061(19)
O11 0.168(7) 0.135(6) 0.031(3) -0.005(3) 0.028(4) -0.108(5)
O12 0.043(2) 0.038(2) 0.032(2) 0.0047(18) 0.022(2) -0.0049(18)
O13 0.038(2) 0.032(2) 0.030(2) -0.0018(17) 0.0207(19) 0.0073(17)
O22 0.438(18) 0.074(5) 0.127(7) 0.019(5) 0.186(10) 0.059(7)
O33 0.069(4) 0.127(6) 0.151(7) 0.051(5) 0.031(5) -0.015(4)
O44 0.089(4) 0.127(5) 0.067(4) 0.026(4) 0.004(3) -0.078(4)
O55 0.059(3) 0.048(3) 0.094(5) -0.033(3) 0.024(3) -0.003(2)
O66 0.022(2) 0.060(3) 0.042(3) -0.004(2) 0.013(2) -0.0009(19)
O77 0.103(5) 0.103(5) 0.068(4) -0.019(3) 0.057(4) -0.046(4)
O88 0.039(2) 0.044(3) 0.047(3) -0.020(2) -0.002(2) -0.002(2)
O99 0.026(2) 0.085(3) 0.034(3) 0.012(2) 0.010(2) 0.021(2)
O101 0.014(3) 0.045(5) 0.052(5) 0.039(4) 0.025(4) 0.020(3)

loop_
_atom_type_symbol
_atom_type_description
_atom_type_scat_dispersion_real
_atom_type_scat_dispersion_imag
_atom_type_scat_source
C C 0.0033 0.0016 'International Tables Vol C Tables 4.2.6.8 and 6.1.1.4'
H H 0.0000 0.0000 'International Tables Vol C Tables 4.2.6.8 and 6.1.1.4'
N N 0.0061 0.0033 'International Tables Vol C Tables 4.2.6.8 and 6.1.1.4'
O O 0.0106 0.0060 'International Tables Vol C Tables 4.2.6.8 and 6.1.1.4'
S S 0.1246 0.1234 'International Tables Vol C Tables 4.2.6.8 and 6.1.1.4'
Cl Cl 0.1484 0.1585 'International Tables Vol C Tables 4.2.6.8 and 6.1.1.4'
Ru Ru -1.2594 0.8363 'International Tables Vol C Tables 4.2.6.8 and 6.1.1.4'

loop_
_geom_angle_atom_site_label_1
_geom_angle_atom_site_label_2
_geom_angle_atom_site_label_3
_geom_angle
N3 Ru1 N2 94.69(18)
N3 Ru1 N1 94.88(18)
N2 Ru1 N1 78.82(16)
N3 Ru1 S2 94.90(15)
N2 Ru1 S2 95.55(12)
N1 Ru1 S2 169.09(12)
N3 Ru1 S1 90.55(14)
N2 Ru1 S1 173.89(12)
N1 Ru1 S1 97.63(11)
S2 Ru1 S1 87.12(5)
N3 Ru1 S3 176.79(14)
N2 Ru1 S3 87.91(12)
N1 Ru1 S3 83.78(12)
S2 Ru1 S3 86.70(5)
S1 Ru1 S3 86.76(5)
C11 S1 C16 102.4(3)
C11 S1 Ru1 100.37(18)
C16 S1 Ru1 105.15(18)
C13 S2 C12 103.5(3)
C13 S2 Ru1 101.26(18)
C12 S2 Ru1 105.19(19)
C14 S3 C15 102.7(3)
C14 S3 Ru1 105.16(19)
C15 S3 Ru1 101.14(18)
C1 N1 C5 119.6(4)
C1 N1 Ru1 125.5(3)
C5 N1 Ru1 114.9(3)
C10 N2 C6 119.7(4)
C10 N2 Ru1 125.8(4)
C6 N2 Ru1 114.5(3)
O1 N3 Ru1 176.5(4)
N1 C1 C2 121.5(5)
N1 C1 H1 119.2
C2 C1 H1 119.2
C1 C2 C3 119.3(5)
C1 C2 H2 120.3
C3 C2 H2 120.3
C2 C3 C4 119.2(5)
C2 C3 H3 120.4
C4 C3 H3 120.4
C5 C4 C3 119.6(5)
C5 C4 H4 120.2
C3 C4 H4 120.2
N1 C5 C4 120.8(5)
N1 C5 C6 115.7(4)
C4 C5 C6 123.3(5)
N2 C6 C7 120.3(5)
N2 C6 C5 115.8(4)
C7 C6 C5 123.8(5)
C6 C7 C8 119.0(5)
C6 C7 H7 120.5
C8 C7 H7 120.5
C9 C8 C7 120.2(5)
C9 C8 H8 119.9
C7 C8 H8 119.9
C8 C9 C10 119.0(5)
C8 C9 H9 120.5
C10 C9 H9 120.5
N2 C10 C9 121.7(5)
N2 C10 H10 119.1
C9 C10 H10 119.1
C12 C11 S1 114.1(4)
C12 C11 H11A 108.7
S1 C11 H11A 108.7
C12 C11 H11B 108.7
S1 C11 H11B 108.7
H11A C11 H11B 107.6
C11 C12 S2 111.1(4)
C11 C12 H12A 109.4
S2 C12 H12A 109.4
C11 C12 H12B 109.4
S2 C12 H12B 109.4
H12A C12 H12B 108.0
C14 C13 S2 115.0(4)
C14 C13 H13A 108.5
S2 C13 H13A 108.5
C14 C13 H13B 108.5
S2 C13 H13B 108.5
H13A C13 H13B 107.5
C13 C14 S3 112.2(4)
C13 C14 H14A 109.2
S3 C14 H14A 109.2
C13 C14 H14B 109.2
S3 C14 H14B 109.2
H14A C14 H14B 107.9
C16 C15 S3 113.9(4)
C16 C15 H15A 108.8
S3 C15 H15A 108.8
C16 C15 H15B 108.8
S3 C15 H15B 108.8
H15A C15 H15B 107.7
C15 C16 S1 111.5(4)
C15 C16 H16A 109.3
S1 C16 H16A 109.3
C15 C16 H16B 109.3
S1 C16 H16B 109.3
H16A C16 H16B 108.0
O22 Cl1 O11 112.6(5)
O22 Cl1 O44 116.8(6)
O11 Cl1 O44 115.2(4)
O22 Cl1 O33 97.1(6)
O11 Cl1 O33 108.3(5)
O44 Cl1 O33 104.4(4)
O77 Cl2 O66 111.7(3)
O77 Cl2 O88 108.0(3)
O66 Cl2 O88 110.2(3)
O77 Cl2 O55 110.1(4)
O66 Cl2 O55 109.2(3)
O88 Cl2 O55 107.4(3)
O99 Cl3 O10 109.7(3)
O99 Cl3 O13 108.8(2)
O10 Cl3 O13 108.9(2)
O99 Cl3 O12 110.3(3)
O10 Cl3 O12 109.5(2)
O13 Cl3 O12 109.6(2)

loop_
_geom_bond_atom_site_label_1
_geom_bond_atom_site_label_2
_geom_bond_distance
Ru1 N3 1.766(4)
Ru1 N2 2.082(4)
Ru1 N1 2.083(4)
Ru1 S2 2.3722(14)
Ru1 S1 2.3780(13)
Ru1 S3 2.3964(14)
S1 C11 1.810(6)
S1 C16 1.828(6)
S2 C13 1.811(5)
S2 C12 1.824(5)
S3 C14 1.814(6)
S3 C15 1.814(5)
N1 C1 1.355(6)
N1 C5 1.359(6)
N2 C10 1.347(6)
N2 C6 1.369(7)
N3 O1 1.127(5)
C1 C2 1.366(8)
C1 H1 0.9500
C2 C3 1.383(8)
C2 H2 0.9500
C3 C4 1.391(8)
C3 H3 0.9500
C4 C5 1.369(7)
C4 H4 0.9500
C5 C6 1.459(7)
C6 C7 1.388(7)
C7 C8 1.389(8)
C7 H7 0.9500
C8 C9 1.370(8)
C8 H8 0.9500
C9 C10 1.381(7)
C9 H9 0.9500
C10 H10 0.9500
C11 C12 1.520(8)
C11 H11A 0.9900
C11 H11B 0.9900
C12 H12A 0.9900
C12 H12B 0.9900
C13 C14 1.508(8)
C13 H13A 0.9900
C13 H13B 0.9900
C14 H14A 0.9900
C14 H14B 0.9900
C15 C16 1.512(8)
C15 H15A 0.9900
C15 H15B 0.9900
C16 H16A 0.9900
C16 H16B 0.9900
Cl1 O22 1.338(7)
Cl1 O11 1.369(5)
Cl1 O44 1.377(5)
Cl1 O33 1.459(7)
Cl2 O77 1.390(6)
Cl2 O66 1.403(4)
Cl2 O88 1.431(4)
Cl2 O55 1.459(5)
Cl3 O99 1.429(4)
Cl3 O10 1.434(4)
Cl3 O13 1.434(4)
Cl3 O12 1.443(4)

loop_
_geom_torsion_atom_site_label_1
_geom_torsion_atom_site_label_2
_geom_torsion_atom_site_label_3
_geom_torsion_atom_site_label_4
_geom_torsion
N3 Ru1 S1 C11 -73.0(2)
N2 Ru1 S1 C11 137.9(12)
N1 Ru1 S1 C11 -168.0(2)
S2 Ru1 S1 C11 21.9(2)
S3 Ru1 S1 C11 108.7(2)
N3 Ru1 S1 C16 -179.0(3)
N2 Ru1 S1 C16 31.9(12)
N1 Ru1 S1 C16 86.0(2)
S2 Ru1 S1 C16 -84.1(2)
S3 Ru1 S1 C16 2.8(2)
N3 Ru1 S2 C13 -162.1(2)
N2 Ru1 S2 C13 -66.9(2)
N1 Ru1 S2 C13 -8.6(6)
S1 Ru1 S2 C13 107.58(18)
S3 Ru1 S2 C13 20.67(18)
N3 Ru1 S2 C12 90.4(2)
N2 Ru1 S2 C12 -174.4(2)
N1 Ru1 S2 C12 -116.0(6)
S1 Ru1 S2 C12 0.1(2)
S3 Ru1 S2 C12 -86.8(2)
N3 Ru1 S3 C14 -120(3)
N2 Ru1 S3 C14 95.7(2)
N1 Ru1 S3 C14 174.7(2)
S2 Ru1 S3 C14 0.03(19)
S1 Ru1 S3 C14 -87.26(19)
N3 Ru1 S3 C15 -13(3)
N2 Ru1 S3 C15 -157.7(2)
N1 Ru1 S3 C15 -78.7(2)
S2 Ru1 S3 C15 106.6(2)
S1 Ru1 S3 C15 19.3(2)
N3 Ru1 N1 C1 -81.2(4)
N2 Ru1 N1 C1 -175.0(4)
S2 Ru1 N1 C1 125.3(6)
S1 Ru1 N1 C1 10.1(4)
S3 Ru1 N1 C1 95.9(4)
N3 Ru1 N1 C5 97.9(4)
N2 Ru1 N1 C5 4.1(3)
S2 Ru1 N1 C5 -55.6(8)
S1 Ru1 N1 C5 -170.9(3)
S3 Ru1 N1 C5 -85.0(3)
N3 Ru1 N2 C10 79.1(4)
N1 Ru1 N2 C10 173.1(4)
S2 Ru1 N2 C10 -16.3(4)
S1 Ru1 N2 C10 -131.9(10)
S3 Ru1 N2 C10 -102.8(4)
N3 Ru1 N2 C6 -98.8(4)
N1 Ru1 N2 C6 -4.8(3)
S2 Ru1 N2 C6 165.8(3)
S1 Ru1 N2 C6 50.2(13)
S3 Ru1 N2 C6 79.3(3)
N2 Ru1 N3 O1 166(7)
N1 Ru1 N3 O1 87(7)
S2 Ru1 N3 O1 -98(7)
S1 Ru1 N3 O1 -11(7)
S3 Ru1 N3 O1 22(9)
C5 N1 C1 C2 -0.4(8)
Ru1 N1 C1 C2 178.7(4)
N1 C1 C2 C3 0.8(9)
C1 C2 C3 C4 -0.6(9)
C2 C3 C4 C5 0.0(8)
C1 N1 C5 C4 -0.4(7)
Ru1 N1 C5 C4 -179.5(4)
C1 N1 C5 C6 176.3(4)
Ru1 N1 C5 C6 -2.8(6)
C3 C4 C5 N1 0.5(8)
C3 C4 C5 C6 -175.8(5)
C10 N2 C6 C7 2.6(7)
Ru1 N2 C6 C7 -179.3(4)
C10 N2 C6 C5 -173.3(4)
Ru1 N2 C6 C5 4.8(6)
N1 C5 C6 N2 -1.3(7)
C4 C5 C6 N2 175.3(5)
N1 C5 C6 C7 -177.0(5)
C4 C5 C6 C7 -0.5(8)
N2 C6 C7 C8 -1.6(8)
C5 C6 C7 C8 174.0(5)
C6 C7 C8 C9 -0.5(9)
C7 C8 C9 C10 1.6(9)
C6 N2 C10 C9 -1.5(8)
Ru1 N2 C10 C9 -179.4(4)
C8 C9 C10 N2 -0.6(8)
C16 S1 C11 C12 60.2(5)
Ru1 S1 C11 C12 -48.0(4)
S1 C11 C12 S2 52.7(5)
C13 S2 C12 C11 -134.0(4)
Ru1 S2 C12 C11 -28.2(4)
C12 S2 C13 C14 63.2(4)
Ru1 S2 C13 C14 -45.6(4)
S2 C13 C14 S3 50.1(5)
C15 S3 C14 C13 -132.2(4)
Ru1 S3 C14 C13 -26.7(4)
C14 S3 C15 C16 62.7(5)
Ru1 S3 C15 C16 -45.9(5)
S3 C15 C16 S1 52.8(5)
C11 S1 C16 C15 -135.1(4)
Ru1 S1 C16 C15 -30.6(4)
